data_7019610
loop_
_publ_author_name
'Tan, Yong Leng Kelvin'
'Pigeon, Pascal'
'Top, Siden'
'Labb\'e, Eric'
'Buriez, Olivier'
'Hillard, Elizabeth A.'
'Vessi\`eres, Anne'
'Amatore, Christian'
'Leong, Weng Kee'
'Jaouen, G\'erard'

_publ_section_title
;
 Ferrocenyl catechols: synthesis, oxidation chemistry and
 anti-proliferative effects on MDA-MB-231 breast cancer cells.
;
_journal_issue 25
_journal_name_full 'Dalton transactions (Cambridge, England : 2003)'
_journal_page_first 7537
_journal_page_last 7549
_journal_paper_doi 10.1039/c2dt30700f
_journal_volume 41
_journal_year 2012
_chemical_formula_sum 'C30 H24 Fe O'
_chemical_formula_weight 456.34
_chemical_name_systematic
;
?
;
_space_group_IT_number 14
_symmetry_cell_setting monoclinic
_symmetry_space_group_name_Hall '-P 2yn'
_symmetry_space_group_name_H-M 'P 1 21/n 1'
_atom_sites_solution_hydrogens geom
_atom_sites_solution_primary direct
_atom_sites_solution_secondary difmap
_audit_creation_method SHELXL-97
_cell_angle_alpha 90.00
_cell_angle_beta 95.1240(10)
_cell_angle_gamma 90.00
_cell_formula_units_Z 4
_cell_length_a 9.7144(4)
_cell_length_b 12.9617(5)
_cell_length_c 17.6055(7)
_cell_measurement_reflns_used 7723
_cell_measurement_temperature 173(2)
_cell_measurement_theta_max 26.34
_cell_measurement_theta_min 2.80
_cell_volume 2207.94(15)
_computing_cell_refinement 'Bruker SMART'
_computing_data_collection 'Bruker SMART'
_computing_data_reduction 'Bruker SAINT'
_computing_molecular_graphics 'Bruker SHELXTL'
_computing_publication_material 'Bruker SHELXTL'
_computing_structure_refinement 'SHELXL-97 (Sheldrick, 1997)'
_computing_structure_solution 'SHELXS-97 (Sheldrick, 1990)'
_diffrn_ambient_temperature 173(2)
_diffrn_measured_fraction_theta_full 0.990
_diffrn_measured_fraction_theta_max 0.990
_diffrn_measurement_device_type 'CCD area detector'
_diffrn_measurement_method 'phi and omega scans'
_diffrn_radiation_monochromator graphite
_diffrn_radiation_source 'fine-focus sealed tube'
_diffrn_radiation_type MoK\a
_diffrn_radiation_wavelength 0.71073
_diffrn_reflns_av_R_equivalents 0.0530
_diffrn_reflns_av_sigmaI/netI 0.0348
_diffrn_reflns_limit_h_max 12
_diffrn_reflns_limit_h_min -12
_diffrn_reflns_limit_k_max 16
_diffrn_reflns_limit_k_min 0
_diffrn_reflns_limit_l_max 21
_diffrn_reflns_limit_l_min 0
_diffrn_reflns_number 26025
_diffrn_reflns_theta_full 26.36
_diffrn_reflns_theta_max 26.36
_diffrn_reflns_theta_min 2.31
_exptl_absorpt_coefficient_mu 0.703
_exptl_absorpt_correction_T_max 0.9266
_exptl_absorpt_correction_T_min 0.8011
_exptl_absorpt_correction_type multi-scan
_exptl_absorpt_process_details SADABS
_exptl_crystal_colour clear
_exptl_crystal_density_diffrn 1.373
_exptl_crystal_density_method 'not measured'
_exptl_crystal_description needle
_exptl_crystal_F_000 952
_exptl_crystal_size_max 0.33
_exptl_crystal_size_mid 0.11
_exptl_crystal_size_min 0.11
_refine_diff_density_max 0.485
_refine_diff_density_min -0.550
_refine_diff_density_rms 0.145
_refine_ls_extinction_method none
_refine_ls_goodness_of_fit_ref 1.188
_refine_ls_hydrogen_treatment constr
_refine_ls_matrix_type full
_refine_ls_number_parameters 299
_refine_ls_number_reflns 4461
_refine_ls_number_restraints 0
_refine_ls_restrained_S_all 1.188
_refine_ls_R_factor_all 0.0574
_refine_ls_R_factor_gt 0.0465
_refine_ls_shift/su_max 0.001
_refine_ls_shift/su_mean 0.000
_refine_ls_structure_factor_coef Fsqd
_refine_ls_weighting_details 'calc w=1/[\s^2^(Fo^2^)+(0.1065P)^2^+0.4269P] where P=(Fo^2^+2Fc^2^)/3'
_refine_ls_weighting_scheme calc
_refine_ls_wR_factor_gt 0.1517
_refine_ls_wR_factor_ref 0.1676
_reflns_number_gt 3826
_reflns_number_total 4461
_reflns_threshold_expression >2sigma(I)
_cod_data_source_file c2dt30700f.txt
_cod_data_source_block enscp6
_cod_depositor_comments
;
The following automatic conversions were performed:

'_symmetry_cell_setting' value 'Monoclinic' changed to 'monoclinic'
according to /home/saulius/struct/CIF-dictionaries/cif_core.dic
dictionary named 'cif_core.dic' version 2.4.1 from 2010-06-29.

Automatic conversion script
Id: cif_fix_values 1891 2012-01-12 08:04:46Z andrius 
;
_cod_original_sg_symbol_H-M P2(1)/n
_cod_database_code 7019610

loop_
_symmetry_equiv_pos_as_xyz
'x, y, z'
'-x+1/2, y+1/2, -z+1/2'
'-x, -y, -z'
'x-1/2, -y-1/2, z-1/2'

loop_
_atom_site_label
_atom_site_type_symbol
_atom_site_fract_x
_atom_site_fract_y
_atom_site_fract_z
_atom_site_U_iso_or_equiv
_atom_site_adp_type
_atom_site_occupancy
_atom_site_symmetry_multiplicity
_atom_site_calc_flag
_atom_site_refinement_flags
_atom_site_disorder_assembly
_atom_site_disorder_group
Fe1 Fe -0.21357(4) 0.91398(3) 0.20117(2) 0.02204(17) Uani 1 1 d . . .
C1 C 0.0490(3) 0.8750(2) 0.10453(14) 0.0208(5) Uani 1 1 d . . .
C2 C 0.0825(3) 0.7878(2) 0.06876(14) 0.0211(5) Uani 1 1 d . . .
C10 C -0.0936(3) 0.91387(19) 0.10889(15) 0.0214(6) Uani 1 1 d . . .
C11 C -0.2241(3) 0.8621(2) 0.09139(14) 0.0247(6) Uani 1 1 d . . .
H11 H -0.2350 0.7921 0.0760 0.030 Uiso 1 1 calc R . .
C12 C -0.3340(3) 0.9324(2) 0.10072(16) 0.0268(6) Uani 1 1 d . . .
H12 H -0.4300 0.9181 0.0924 0.032 Uiso 1 1 calc R . .
C13 C -0.2730(3) 1.0286(2) 0.12494(15) 0.0273(6) Uani 1 1 d . . .
H13 H -0.3218 1.0898 0.1354 0.033 Uiso 1 1 calc R . .
C14 C -0.1271(3) 1.0171(2) 0.13075(14) 0.0244(6) Uani 1 1 d . . .
H14 H -0.0620 1.0692 0.1466 0.029 Uiso 1 1 calc R . .
C15 C -0.1149(3) 0.8327(2) 0.28998(16) 0.0341(7) Uani 1 1 d . . .
H15 H -0.0286 0.7982 0.2898 0.041 Uiso 1 1 calc R . .
C16 C -0.1354(4) 0.9362(3) 0.31170(17) 0.0378(7) Uani 1 1 d . . .
H16 H -0.0646 0.9835 0.3287 0.045 Uiso 1 1 calc R . .
C17 C -0.2778(4) 0.9577(3) 0.30397(16) 0.0389(8) Uani 1 1 d . . .
H17 H -0.3196 1.0216 0.3148 0.047 Uiso 1 1 calc R . .
C18 C -0.3486(3) 0.8664(3) 0.27693(17) 0.0407(8) Uani 1 1 d . . .
H18 H -0.4457 0.8586 0.2666 0.049 Uiso 1 1 calc R . .
C19 C -0.2474(4) 0.7898(3) 0.26843(19) 0.0387(7) Uani 1 1 d . . .
H19 H -0.2650 0.7212 0.2512 0.046 Uiso 1 1 calc R . .
C21 C 0.1618(3) 0.9459(2) 0.13691(15) 0.0217(5) Uani 1 1 d . . .
C22 C 0.2424(3) 0.9967(2) 0.08704(16) 0.0262(6) Uani 1 1 d . . .
H22 H 0.2241 0.9874 0.0336 0.031 Uiso 1 1 calc R . .
C23 C 0.3500(3) 1.0614(2) 0.11530(19) 0.0337(7) Uani 1 1 d . . .
H23 H 0.4045 1.0957 0.0809 0.040 Uiso 1 1 calc R . .
C24 C 0.3778(3) 1.0758(2) 0.19264(19) 0.0343(7) Uani 1 1 d . . .
H24 H 0.4519 1.1191 0.2117 0.041 Uiso 1 1 calc R . .
C25 C 0.2963(3) 1.0263(2) 0.24272(18) 0.0347(7) Uani 1 1 d . . .
H25 H 0.3143 1.0363 0.2961 0.042 Uiso 1 1 calc R . .
C26 C 0.1889(3) 0.9623(2) 0.21478(16) 0.0283(6) Uani 1 1 d . . .
H26 H 0.1333 0.9294 0.2493 0.034 Uiso 1 1 calc R . .
C31 C 0.2278(3) 0.7495(2) 0.07064(15) 0.0218(5) Uani 1 1 d . A .
C32 C 0.3078(3) 0.7344(2) 0.13873(16) 0.0295(6) Uani 1 1 d . . .
H32 H 0.2708 0.7506 0.1854 0.035 Uiso 1 1 calc R . .
C33 C 0.4417(3) 0.6958(2) 0.13994(19) 0.0376(8) Uani 1 1 d . A .
H33 H 0.4948 0.6853 0.1873 0.045 Uiso 1 1 calc R . .
C34 C 0.4975(3) 0.6728(2) 0.0729(2) 0.0378(7) Uani 1 1 d . . .
H34 H 0.5896 0.6480 0.0737 0.045 Uiso 0.847(7) 1 calc PR A 1
O34 O 0.6162(15) 0.6353(11) 0.0893(10) 0.044(5) Uani 0.153(7) 1 d P A 2
H34O H 0.6590 0.6331 0.0499 0.053 Uiso 0.153(7) 1 calc PR A 2
C35 C 0.4190(3) 0.6860(2) 0.00439(19) 0.0348(7) Uani 1 1 d . A .
H35 H 0.4569 0.6694 -0.0420 0.042 Uiso 1 1 calc R . .
C36 C 0.2844(3) 0.7236(2) 0.00276(16) 0.0294(6) Uani 1 1 d . . .
H36 H 0.2307 0.7317 -0.0447 0.035 Uiso 1 1 calc R A .
C41 C -0.0217(3) 0.7196(2) 0.02542(14) 0.0204(5) Uani 1 1 d . A .
C42 C -0.0886(3) 0.7492(2) -0.04411(15) 0.0276(6) Uani 1 1 d . . .
H42 H -0.0676 0.8142 -0.0651 0.033 Uiso 1 1 calc R . .
C43 C -0.1848(3) 0.6865(2) -0.08348(16) 0.0318(7) Uani 1 1 d . A .
H43 H -0.2282 0.7078 -0.1314 0.038 Uiso 1 1 calc R . .
C44 C -0.2179(3) 0.5917(2) -0.05260(17) 0.0287(6) Uani 1 1 d . . .
H44 H -0.2862 0.5490 -0.0787 0.034 Uiso 0.153(7) 1 calc PR A 2
O44 O -0.3176(3) 0.5346(2) -0.09101(14) 0.0372(8) Uani 0.847(7) 1 d P A 1
H44O H -0.3448 0.4889 -0.0621 0.045 Uiso 0.847(7) 1 calc PR A 1
C45 C -0.1510(3) 0.5598(2) 0.01634(17) 0.0276(6) Uani 1 1 d . A .
H45 H -0.1721 0.4947 0.0373 0.033 Uiso 1 1 calc R . .
C46 C -0.0538(3) 0.6232(2) 0.05423(15) 0.0250(6) Uani 1 1 d . . .
H46 H -0.0075 0.6007 0.1011 0.030 Uiso 1 1 calc R A .

loop_
_atom_site_aniso_label
_atom_site_aniso_U_11
_atom_site_aniso_U_22
_atom_site_aniso_U_33
_atom_site_aniso_U_23
_atom_site_aniso_U_13
_atom_site_aniso_U_12
Fe1 0.0246(3) 0.0232(3) 0.0187(2) -0.00164(14) 0.00407(16) -0.00046(14)
C1 0.0225(13) 0.0229(13) 0.0173(12) -0.0023(10) 0.0027(10) -0.0027(10)
C2 0.0246(13) 0.0229(13) 0.0159(12) -0.0005(10) 0.0021(10) -0.0027(10)
C10 0.0255(14) 0.0229(13) 0.0158(12) -0.0012(9) 0.0017(10) 0.0004(10)
C11 0.0281(14) 0.0251(14) 0.0209(13) -0.0046(11) 0.0029(10) -0.0040(11)
C12 0.0231(14) 0.0347(16) 0.0224(13) -0.0017(11) 0.0012(11) 0.0008(11)
C13 0.0307(15) 0.0259(14) 0.0255(14) 0.0024(11) 0.0038(11) 0.0052(11)
C14 0.0311(15) 0.0215(13) 0.0210(13) -0.0001(10) 0.0054(11) -0.0024(11)
C15 0.0366(17) 0.0368(17) 0.0281(15) 0.0085(13) -0.0008(12) 0.0019(13)
C16 0.048(2) 0.0454(18) 0.0193(14) -0.0010(13) -0.0001(13) -0.0066(15)
C17 0.0450(19) 0.051(2) 0.0224(15) -0.0019(13) 0.0121(13) 0.0077(15)
C18 0.0343(17) 0.060(2) 0.0294(16) 0.0053(15) 0.0101(13) -0.0072(16)
C19 0.0418(19) 0.0371(17) 0.0378(17) 0.0090(14) 0.0074(14) -0.0079(14)
C21 0.0228(13) 0.0187(12) 0.0234(13) -0.0045(10) 0.0016(10) 0.0002(10)
C22 0.0293(15) 0.0229(14) 0.0267(14) 0.0017(11) 0.0046(11) -0.0003(11)
C23 0.0306(16) 0.0264(14) 0.0442(18) 0.0042(13) 0.0051(13) -0.0058(12)
C24 0.0261(15) 0.0285(16) 0.0468(19) -0.0054(13) -0.0050(13) -0.0061(11)
C25 0.0336(16) 0.0374(17) 0.0321(16) -0.0130(13) -0.0023(12) -0.0060(13)
C26 0.0306(15) 0.0304(15) 0.0245(14) -0.0057(11) 0.0062(11) -0.0061(12)
C31 0.0234(13) 0.0169(12) 0.0254(13) -0.0033(10) 0.0038(10) -0.0040(10)
C32 0.0375(16) 0.0234(14) 0.0268(14) -0.0051(11) -0.0017(12) -0.0009(12)
C33 0.0331(17) 0.0281(16) 0.0483(19) -0.0061(14) -0.0140(14) 0.0041(13)
C34 0.0250(15) 0.0260(15) 0.062(2) -0.0061(14) 0.0013(14) -0.0009(12)
O34 0.032(8) 0.030(8) 0.072(11) 0.000(7) 0.021(7) 0.006(6)
C35 0.0322(16) 0.0325(16) 0.0412(17) -0.0042(13) 0.0117(13) -0.0014(13)
C36 0.0319(15) 0.0296(15) 0.0268(14) -0.0029(11) 0.0038(12) -0.0005(12)
C41 0.0206(12) 0.0207(13) 0.0202(12) -0.0048(10) 0.0044(10) -0.0002(10)
C42 0.0365(16) 0.0230(14) 0.0233(14) 0.0009(11) 0.0034(11) -0.0053(12)
C43 0.0359(16) 0.0370(17) 0.0217(14) -0.0013(12) -0.0015(11) -0.0041(13)
C44 0.0279(15) 0.0281(15) 0.0305(15) -0.0107(11) 0.0056(12) -0.0070(11)
O44 0.0409(16) 0.0393(16) 0.0297(14) -0.0046(11) -0.0061(11) -0.0176(12)
C45 0.0294(15) 0.0205(13) 0.0332(15) 0.0015(11) 0.0055(12) -0.0034(11)
C46 0.0262(14) 0.0236(14) 0.0252(13) 0.0027(11) 0.0023(11) -0.0006(11)

loop_
_atom_type_symbol
_atom_type_description
_atom_type_scat_dispersion_real
_atom_type_scat_dispersion_imag
_atom_type_scat_source
C C 0.0033 0.0016 'International Tables Vol C Tables 4.2.6.8 and 6.1.1.4'
H H 0.0000 0.0000 'International Tables Vol C Tables 4.2.6.8 and 6.1.1.4'
O O 0.0106 0.0060 'International Tables Vol C Tables 4.2.6.8 and 6.1.1.4'
Fe Fe 0.3463 0.8444 'International Tables Vol C Tables 4.2.6.8 and 6.1.1.4'

loop_
_geom_angle_atom_site_label_1
_geom_angle_atom_site_label_2
_geom_angle_atom_site_label_3
_geom_angle
C11 Fe1 C19 107.02(13)
C11 Fe1 C16 158.56(13)
C19 Fe1 C16 67.94(14)
C11 Fe1 C12 40.80(11)
C19 Fe1 C12 118.97(13)
C16 Fe1 C12 160.27(13)
C11 Fe1 C17 159.32(13)
C19 Fe1 C17 68.14(15)
C16 Fe1 C17 40.18(14)
C12 Fe1 C17 122.44(13)
C11 Fe1 C18 122.48(13)
C19 Fe1 C18 40.47(14)
C16 Fe1 C18 68.13(14)
C12 Fe1 C18 104.37(13)
C17 Fe1 C18 40.85(15)
C11 Fe1 C13 68.36(11)
C19 Fe1 C13 154.18(13)
C16 Fe1 C13 125.43(13)
C12 Fe1 C13 40.83(11)
C17 Fe1 C13 106.75(13)
C18 Fe1 C13 119.03(13)
C11 Fe1 C15 122.24(12)
C19 Fe1 C15 40.67(13)
C16 Fe1 C15 40.39(13)
C12 Fe1 C15 155.72(12)
C17 Fe1 C15 68.07(14)
C18 Fe1 C15 68.40(13)
C13 Fe1 C15 163.03(13)
C11 Fe1 C14 68.35(11)
C19 Fe1 C14 163.53(13)
C16 Fe1 C14 110.24(13)
C12 Fe1 C14 68.59(11)
C17 Fe1 C14 121.84(13)
C18 Fe1 C14 155.49(13)
C13 Fe1 C14 40.49(11)
C15 Fe1 C14 127.31(12)
C11 Fe1 C10 40.96(10)
C19 Fe1 C10 125.60(12)
C16 Fe1 C10 123.82(13)
C12 Fe1 C10 69.03(11)
C17 Fe1 C10 157.88(13)
C18 Fe1 C10 160.70(13)
C13 Fe1 C10 68.55(11)
C15 Fe1 C10 109.78(12)
C14 Fe1 C10 40.67(10)
C2 C1 C10 125.1(2)
C2 C1 C21 119.4(2)
C10 C1 C21 115.2(2)
C1 C2 C31 122.4(2)
C1 C2 C41 123.5(2)
C31 C2 C41 114.1(2)
C14 C10 C11 105.9(2)
C14 C10 C1 124.4(2)
C11 C10 C1 129.7(2)
C14 C10 Fe1 68.57(15)
C11 C10 Fe1 67.96(15)
C1 C10 Fe1 129.16(18)
C12 C11 C10 109.3(2)
C12 C11 Fe1 69.79(15)
C10 C11 Fe1 71.08(15)
C11 C12 C13 107.3(3)
C11 C12 Fe1 69.41(16)
C13 C12 Fe1 69.77(16)
C14 C13 C12 108.3(2)
C14 C13 Fe1 69.86(16)
C12 C13 Fe1 69.40(16)
C13 C14 C10 109.1(2)
C13 C14 Fe1 69.65(16)
C10 C14 Fe1 70.75(15)
C16 C15 C19 107.2(3)
C16 C15 Fe1 69.57(17)
C19 C15 Fe1 69.33(17)
C17 C16 C15 108.9(3)
C17 C16 Fe1 69.96(17)
C15 C16 Fe1 70.03(17)
C16 C17 C18 108.0(3)
C16 C17 Fe1 69.86(17)
C18 C17 Fe1 69.63(17)
C19 C18 C17 107.3(3)
C19 C18 Fe1 69.55(18)
C17 C18 Fe1 69.52(17)
C18 C19 C15 108.6(3)
C18 C19 Fe1 69.98(19)
C15 C19 Fe1 70.00(17)
C26 C21 C22 118.8(3)
C26 C21 C1 122.4(2)
C22 C21 C1 118.8(2)
C21 C22 C23 120.3(3)
C24 C23 C22 120.6(3)
C23 C24 C25 119.4(3)
C26 C25 C24 120.2(3)
C25 C26 C21 120.7(3)
C32 C31 C36 118.2(3)
C32 C31 C2 121.5(2)
C36 C31 C2 120.2(2)
C31 C32 C33 121.1(3)
C34 C33 C32 120.3(3)
O34 C34 C33 108.0(8)
O34 C34 C35 132.2(8)
C33 C34 C35 119.6(3)
C34 C35 C36 120.4(3)
C35 C36 C31 120.4(3)
C42 C41 C46 117.8(2)
C42 C41 C2 121.9(2)
C46 C41 C2 120.4(2)
C43 C42 C41 121.6(3)
C42 C43 C44 119.6(3)
O44 C44 C45 122.2(3)
O44 C44 C43 117.9(3)
C45 C44 C43 119.9(3)
C46 C45 C44 119.5(3)
C45 C46 C41 121.6(3)

loop_
_geom_bond_atom_site_label_1
_geom_bond_atom_site_label_2
_geom_bond_distance
Fe1 C11 2.040(3)
Fe1 C19 2.042(3)
Fe1 C16 2.045(3)
Fe1 C12 2.045(3)
Fe1 C17 2.046(3)
Fe1 C18 2.048(3)
Fe1 C13 2.050(3)
Fe1 C15 2.051(3)
Fe1 C14 2.053(3)
Fe1 C10 2.082(3)
C1 C2 1.349(4)
C1 C10 1.482(4)
C1 C21 1.503(4)
C2 C31 1.494(4)
C2 C41 1.500(4)
C10 C14 1.437(4)
C10 C11 1.443(4)
C11 C12 1.424(4)
C12 C13 1.429(4)
C13 C14 1.420(4)
C15 C16 1.414(5)
C15 C19 1.422(5)
C16 C17 1.405(5)
C17 C18 1.429(5)
C18 C19 1.414(5)
C21 C26 1.389(4)
C21 C22 1.393(4)
C22 C23 1.396(4)
C23 C24 1.377(5)
C24 C25 1.393(5)
C25 C26 1.388(4)
C31 C32 1.383(4)
C31 C36 1.400(4)
C32 C33 1.392(4)
C33 C34 1.375(5)
C34 O34 1.261(15)
C34 C35 1.379(5)
C35 C36 1.393(4)
C41 C42 1.388(4)
C41 C46 1.394(4)
C42 C43 1.377(4)
C43 C44 1.393(4)
C44 O44 1.351(4)
C44 C45 1.388(4)
C45 C46 1.379(4)
